data_2236118
loop_
_publ_author_name
'Suresh Kumar, C.'
'Jagadeesan, G.'
'Dhamodaran, S.'
'Ananth, Karthik'
'Aravindhan, S.'

_publ_section_title
;
 2,6-Dibromo-4-formylphenyl 3-phenylprop-2-enoate
;
_journal_coeditor_code BT6828
_journal_issue 10
_journal_name_full 'Acta Crystallographica Section E'
_journal_page_first o2873
_journal_paper_doi 10.1107/S1600536812037427
_journal_volume 68
_journal_year 2012
_chemical_formula_iupac 'C16 H10 Br2 O3'
_chemical_formula_moiety 'C16 H10 Br2 O3'
_chemical_formula_sum 'C16 H10 Br2 O3'
_chemical_formula_weight 410.06
_chemical_name_systematic
;
2,6-Dibromo-4-formylphenyl 3-phenylprop-2-enoate
;
_space_group_IT_number 2
_symmetry_cell_setting triclinic
_symmetry_space_group_name_Hall '-P 1'
_symmetry_space_group_name_H-M 'P -1'
_atom_sites_solution_hydrogens geom
_atom_sites_solution_primary direct
_atom_sites_solution_secondary difmap
_audit_creation_method SHELXL-97
_cell_angle_alpha 77.429(2)
_cell_angle_beta 73.918(2)
_cell_angle_gamma 70.236(2)
_cell_formula_units_Z 2
_cell_length_a 8.0846(3)
_cell_length_b 9.0149(4)
_cell_length_c 11.8995(5)
_cell_measurement_reflns_used 8834
_cell_measurement_temperature 293(2)
_cell_measurement_theta_max 31.20
_cell_measurement_theta_min 2.05
_cell_volume 776.82(6)
_computing_cell_refinement 'APEX2 and SAINT (Bruker, 2004)'
_computing_data_collection 'APEX2 (Bruker, 2004)'
_computing_data_reduction 'SAINT and XPREP (Bruker, 2004)'
_computing_molecular_graphics '<i>ORTEP-3 for Windows</i> (Farrugia, 1997)'
_computing_publication_material '<i>PLATON</i> (Spek, 2009)'
_computing_structure_refinement '<i>SHELXL97</i> (Sheldrick, 2008)'
_computing_structure_solution '<i>SHELXS97</i> (Sheldrick, 2008)'
_diffrn_ambient_temperature 293(2)
_diffrn_measured_fraction_theta_full 0.985
_diffrn_measured_fraction_theta_max 0.985
_diffrn_measurement_device_type 'Bruker Kappa APEXII CCD'
_diffrn_measurement_method '\w and \f scan'
_diffrn_radiation_monochromator graphite
_diffrn_radiation_source 'fine-focus sealed tube'
_diffrn_radiation_type MoK\a
_diffrn_radiation_wavelength 0.71073
_diffrn_reflns_av_R_equivalents 0.0293
_diffrn_reflns_av_sigmaI/netI 0.0325
_diffrn_reflns_limit_h_max 10
_diffrn_reflns_limit_h_min -10
_diffrn_reflns_limit_k_max 11
_diffrn_reflns_limit_k_min -11
_diffrn_reflns_limit_l_max 15
_diffrn_reflns_limit_l_min -15
_diffrn_reflns_number 15811
_diffrn_reflns_theta_full 28.21
_diffrn_reflns_theta_max 28.21
_diffrn_reflns_theta_min 2.42
_diffrn_standards_decay_% 0
_exptl_absorpt_coefficient_mu 5.223
_exptl_absorpt_correction_T_max 0.9831
_exptl_absorpt_correction_T_min 0.9790
_exptl_absorpt_correction_type multi-scan
_exptl_absorpt_process_details '(SADABS; Bruker 2004)'
_exptl_crystal_colour colourless
_exptl_crystal_density_diffrn 1.753
_exptl_crystal_density_method 'not measured'
_exptl_crystal_description block
_exptl_crystal_F_000 400
_exptl_crystal_size_max 0.25
_exptl_crystal_size_mid 0.20
_exptl_crystal_size_min 0.20
_refine_diff_density_max 0.630
_refine_diff_density_min -0.520
_refine_ls_extinction_method none
_refine_ls_goodness_of_fit_ref 0.981
_refine_ls_hydrogen_treatment constr
_refine_ls_matrix_type full
_refine_ls_number_parameters 190
_refine_ls_number_reflns 3764
_refine_ls_number_restraints 0
_refine_ls_restrained_S_all 0.981
_refine_ls_R_factor_all 0.0819
_refine_ls_R_factor_gt 0.0411
_refine_ls_shift/su_max 0.001
_refine_ls_shift/su_mean 0.000
_refine_ls_structure_factor_coef Fsqd
_refine_ls_weighting_details 'calc w=1/[\s^2^(Fo^2^)+(0.0417P)^2^+0.7467P] where P=(Fo^2^+2Fc^2^)/3'
_refine_ls_weighting_scheme calc
_refine_ls_wR_factor_gt 0.0909
_refine_ls_wR_factor_ref 0.1065
_reflns_number_gt 2282
_reflns_number_total 3764
_reflns_threshold_expression I>2\s(I)
_cod_data_source_file bt6828.cif
_cod_data_source_block I
_cod_original_cell_volume 776.83(6)
_cod_database_code 2236118
_cod_database_fobs_code 2236118

loop_
_symmetry_equiv_pos_as_xyz
'x, y, z'
'-x, -y, -z'

loop_
_atom_site_type_symbol
_atom_site_label
_atom_site_fract_x
_atom_site_fract_y
_atom_site_fract_z
_atom_site_U_iso_or_equiv
_atom_site_adp_type
_atom_site_calc_flag
_atom_site_refinement_flags
_atom_site_occupancy
_atom_site_symmetry_multiplicity
O O2 0.5056(3) 0.8407(3) 0.3049(2) 0.0643(7) Uani d . 1 1
Br Br2 0.28505(7) 0.69030(5) 0.52006(4) 0.07858(18) Uani d . 1 1
Br Br1 0.54158(7) 1.17400(6) 0.21211(4) 0.08435(18) Uani d . 1 1
C C10 0.3929(4) 0.9517(4) 0.3796(3) 0.0499(8) Uani d . 1 1
C C15 0.3931(5) 1.1088(4) 0.3529(3) 0.0555(9) Uani d . 1 1
C C12 0.1796(5) 1.0109(4) 0.5601(3) 0.0562(9) Uani d . 1 1
H H12 0.1060 0.9786 0.6297 0.067 Uiso calc R 1 1
C C1 0.8079(5) 0.4509(4) 0.1110(4) 0.0612(10) Uani d . 1 1
C C16 0.0729(6) 1.2807(6) 0.6205(4) 0.0745(12) Uani d . 1 1
H H16 -0.0078 1.2465 0.6849 0.089 Uiso calc R 1 1
C C13 0.1840(5) 1.1664(4) 0.5332(3) 0.0559(9) Uani d . 1 1
C C5 1.0667(7) 0.2245(5) 0.1043(5) 0.0881(14) Uani d . 1 1
H H5 1.1658 0.1610 0.1351 0.106 Uiso calc R 1 1
O O3 0.0815(5) 1.4077(4) 0.6125(3) 0.0920(10) Uani d . 1 1
C C11 0.2853(5) 0.9037(4) 0.4828(3) 0.0517(8) Uani d . 1 1
C C2 0.7771(6) 0.4158(6) 0.0153(4) 0.0796(13) Uani d . 1 1
H H2 0.6803 0.4821 -0.0168 0.096 Uiso calc R 1 1
C C9 0.4246(7) 0.8097(5) 0.2269(4) 0.0657(11) Uani d . 1 1
C C7 0.6899(6) 0.5893(5) 0.1768(4) 0.0704(11) Uani d . 1 1
H H7 0.7306 0.6079 0.2368 0.085 Uiso calc R 1 1
C C14 0.2892(5) 1.2157(4) 0.4296(3) 0.0573(9) Uani d . 1 1
H H14 0.2901 1.3212 0.4114 0.069 Uiso calc R 1 1
C C8 0.5420(7) 0.6811(6) 0.1574(4) 0.0830(13) Uani d . 1 1
H H8 0.5037 0.6671 0.0946 0.100 Uiso calc R 1 1
C C6 0.9537(6) 0.3553(5) 0.1536(4) 0.0721(11) Uani d . 1 1
H H6 0.9770 0.3801 0.2184 0.087 Uiso calc R 1 1
O O1 0.2767(5) 0.8782(4) 0.2205(3) 0.0886(9) Uani d . 1 1
C C4 1.0338(8) 0.1871(6) 0.0099(6) 0.0954(18) Uani d . 1 1
H H4 1.1101 0.0970 -0.0237 0.114 Uiso calc R 1 1
C C3 0.8902(8) 0.2802(7) -0.0361(5) 0.0943(17) Uani d . 1 1
H H3 0.8673 0.2543 -0.1006 0.113 Uiso calc R 1 1

loop_
_atom_site_aniso_label
_atom_site_aniso_U_11
_atom_site_aniso_U_22
_atom_site_aniso_U_33
_atom_site_aniso_U_12
_atom_site_aniso_U_13
_atom_site_aniso_U_23
O2 0.0470(14) 0.0607(15) 0.0710(17) -0.0052(12) -0.0006(13) -0.0138(13)
Br2 0.1027(4) 0.0525(2) 0.0777(3) -0.0311(2) -0.0149(2) 0.00322(19)
Br1 0.0860(3) 0.0953(3) 0.0707(3) -0.0500(3) -0.0005(2) 0.0062(2)
C10 0.0397(19) 0.0526(19) 0.056(2) -0.0126(15) -0.0095(16) -0.0082(17)
C15 0.050(2) 0.063(2) 0.056(2) -0.0249(17) -0.0117(17) -0.0009(18)
C12 0.053(2) 0.066(2) 0.051(2) -0.0247(18) -0.0061(17) -0.0090(18)
C1 0.064(3) 0.052(2) 0.062(2) -0.0278(19) 0.0140(19) -0.0159(18)
C16 0.072(3) 0.090(3) 0.074(3) -0.031(2) -0.016(2) -0.025(2)
C13 0.052(2) 0.059(2) 0.063(2) -0.0162(17) -0.0154(18) -0.0196(18)
C5 0.077(3) 0.055(2) 0.121(4) -0.017(2) -0.003(3) -0.016(3)
O3 0.110(3) 0.076(2) 0.098(2) -0.0113(19) -0.037(2) -0.0376(19)
C11 0.051(2) 0.0473(18) 0.060(2) -0.0200(16) -0.0151(17) -0.0012(16)
C2 0.067(3) 0.084(3) 0.086(3) -0.033(2) 0.005(2) -0.018(3)
C9 0.079(3) 0.057(2) 0.060(2) -0.020(2) -0.002(2) -0.0219(19)
C7 0.064(3) 0.073(3) 0.073(3) -0.034(2) -0.007(2) 0.006(2)
C14 0.061(2) 0.052(2) 0.067(2) -0.0254(18) -0.0200(19) -0.0054(18)
C8 0.085(3) 0.089(3) 0.084(3) -0.029(3) -0.025(3) -0.017(3)
C6 0.071(3) 0.058(2) 0.080(3) -0.022(2) -0.001(2) -0.009(2)
O1 0.090(2) 0.087(2) 0.092(2) -0.0086(19) -0.0341(19) -0.0304(18)
C4 0.083(4) 0.067(3) 0.131(5) -0.037(3) 0.029(3) -0.047(3)
C3 0.102(4) 0.118(4) 0.085(3) -0.069(4) 0.015(3) -0.045(3)

loop_
_atom_type_symbol
_atom_type_description
_atom_type_scat_dispersion_real
_atom_type_scat_dispersion_imag
_atom_type_scat_source
C C 0.0033 0.0016 'International Tables Vol C Tables 4.2.6.8 and 6.1.1.4'
H H 0.0000 0.0000 'International Tables Vol C Tables 4.2.6.8 and 6.1.1.4'
Br Br -0.2901 2.4595 'International Tables Vol C Tables 4.2.6.8 and 6.1.1.4'
O O 0.0106 0.0060 'International Tables Vol C Tables 4.2.6.8 and 6.1.1.4'

loop_
_geom_angle_atom_site_label_1
_geom_angle_atom_site_label_2
_geom_angle_atom_site_label_3
_geom_angle
C9 O2 C10 115.2(3)
C11 C10 C15 119.6(3)
C11 C10 O2 119.8(3)
C15 C10 O2 120.6(3)
C14 C15 C10 120.5(3)
C14 C15 Br1 120.0(3)
C10 C15 Br1 119.5(3)
C13 C12 C11 119.5(3)
C13 C12 H12 120.3
C11 C12 H12 120.3
C2 C1 C6 118.6(4)
C2 C1 C7 124.8(4)
C6 C1 C7 116.5(4)
O3 C16 C13 124.2(5)
O3 C16 H16 117.9
C13 C16 H16 117.9
C14 C13 C12 120.6(3)
C14 C13 C16 120.5(4)
C12 C13 C16 118.8(4)
C4 C5 C6 119.5(5)
C4 C5 H5 120.3
C6 C5 H5 120.3
C10 C11 C12 120.3(3)
C10 C11 Br2 119.8(3)
C12 C11 Br2 119.9(3)
C1 C2 C3 120.4(5)
C1 C2 H2 119.8
C3 C2 H2 119.8
O1 C9 O2 122.1(3)
O1 C9 C8 124.1(4)
O2 C9 C8 113.8(4)
C8 C7 C1 125.6(5)
C8 C7 H7 117.2
C1 C7 H7 117.2
C15 C14 C13 119.6(3)
C15 C14 H14 120.2
C13 C14 H14 120.2
C7 C8 C9 124.6(5)
C7 C8 H8 117.7
C9 C8 H8 117.7
C1 C6 C5 122.0(5)
C1 C6 H6 119.0
C5 C6 H6 119.0
C3 C4 C5 120.5(5)
C3 C4 H4 119.8
C5 C4 H4 119.8
C4 C3 C2 119.0(5)
C4 C3 H3 120.5
C2 C3 H3 120.5

loop_
_geom_bond_atom_site_label_1
_geom_bond_atom_site_label_2
_geom_bond_distance
O2 C9 1.393(5)
O2 C10 1.394(4)
Br2 C11 1.878(3)
Br1 C15 1.878(4)
C10 C11 1.373(5)
C10 C15 1.383(5)
C15 C14 1.371(5)
C12 C13 1.379(5)
C12 C11 1.379(5)
C12 H12 0.9300
C1 C2 1.352(6)
C1 C6 1.357(6)
C1 C7 1.512(6)
C16 O3 1.152(5)
C16 C13 1.507(6)
C16 H16 0.9300
C13 C14 1.370(5)
C5 C4 1.355(8)
C5 C6 1.358(6)
C5 H5 0.9300
C2 C3 1.401(7)
C2 H2 0.9300
C9 O1 1.161(5)
C9 C8 1.473(6)
C7 C8 1.252(6)
C7 H7 0.9300
C14 H14 0.9300
C8 H8 0.9300
C6 H6 0.9300
C4 C3 1.358(8)
C4 H4 0.9300
C3 H3 0.9300

loop_
_geom_hbond_atom_site_label_D
_geom_hbond_atom_site_label_H
_geom_hbond_atom_site_label_A
_geom_hbond_site_symmetry_A
_geom_hbond_distance_DH
_geom_hbond_distance_HA
_geom_hbond_distance_DA
_geom_hbond_angle_DHA
_geom_hbond_publ_flag
C5 H5 O1 1_645 0.93 2.48 3.221(6) 136 yes
C7 H7 O2 . 0.93 2.39 2.764(3) 104 ?

loop_
_cod_related_entry_id
_cod_related_entry_database
_cod_related_entry_code
1 ChemSpider 30658032
